data_4318853
loop_
_publ_author_name
'Shiho Hatemata'
'Hiroyasu Sugiyama'
'Saori Sasaki'
'Kazuko Matsumoto'

_publ_section_title
;
 Elimination of HX (X = Cl, Br) from Haloalkenes on the Ru2Q2 (Q = S, Se)
 Core Complex
;
_journal_name_full 'Inorganic Chemistry'
_journal_page_first 6006
_journal_page_last 6012
_journal_paper_doi 10.1021/ic020499t
_journal_volume 41
_journal_year 2002
_chemical_formula_sum 'C32 H59 Cl F12 N6 O24 P4 Ru2 S4 Se2'
_chemical_formula_weight 1787.48
_chemical_name_systematic
;
  ?
;
_space_group_IT_number 2
_symmetry_cell_setting triclinic
_symmetry_space_group_name_Hall '-P 1'
_symmetry_space_group_name_H-M 'P -1'
_atom_sites_solution_hydrogens geom
_atom_sites_solution_primary direct
_atom_sites_solution_secondary difmap
_audit_creation_method SHELXL-97
_cell_angle_alpha 82.398(4)
_cell_angle_beta 89.546(4)
_cell_angle_gamma 84.426(3)
_cell_formula_units_Z 2
_cell_length_a 12.217(3)
_cell_length_b 14.474(3)
_cell_length_c 18.817(4)
_cell_measurement_temperature 124(2)
_cell_volume 3282.5(13)
_computing_structure_refinement 'SHELXL-97 (Sheldrick, 1997)'
_computing_structure_solution 'SHELXS-97 (Sheldrick, 1990)'
_diffrn_ambient_temperature 124(2)
_diffrn_measured_fraction_theta_full 0.871
_diffrn_measured_fraction_theta_max 0.871
_diffrn_radiation_monochromator graphite
_diffrn_radiation_source 'fine-focus sealed tube'
_diffrn_radiation_type MoK\a
_diffrn_radiation_wavelength 0.71073
_diffrn_reflns_av_R_equivalents 0.0695
_diffrn_reflns_av_sigmaI/netI 0.3119
_diffrn_reflns_limit_h_max 7
_diffrn_reflns_limit_h_min -16
_diffrn_reflns_limit_k_max 19
_diffrn_reflns_limit_k_min -18
_diffrn_reflns_limit_l_max 24
_diffrn_reflns_limit_l_min -24
_diffrn_reflns_number 21407
_diffrn_reflns_theta_full 28.95
_diffrn_reflns_theta_max 28.95
_diffrn_reflns_theta_min 1.09
_exptl_absorpt_coefficient_mu 1.942
_exptl_crystal_density_diffrn 1.808
_exptl_crystal_density_method 'not measured'
_exptl_crystal_F_000 1780
_refine_diff_density_max 3.246
_refine_diff_density_min -1.223
_refine_diff_density_rms 0.194
_refine_ls_extinction_method none
_refine_ls_goodness_of_fit_ref 0.915
_refine_ls_hydrogen_treatment mixed
_refine_ls_matrix_type full
_refine_ls_number_parameters 806
_refine_ls_number_reflns 15141
_refine_ls_number_restraints 0
_refine_ls_restrained_S_all 0.915
_refine_ls_R_factor_all 0.2360
_refine_ls_R_factor_gt 0.0857
_refine_ls_shift/su_max 15.000
_refine_ls_shift/su_mean 0.043
_refine_ls_structure_factor_coef Fsqd
_refine_ls_weighting_details 'calc w=1/[\s^2^(Fo^2^)+(0.1037P)^2^+0.0000P] where P=(Fo^2^+2Fc^2^)/3'
_refine_ls_weighting_scheme calc
_refine_ls_wR_factor_gt 0.1880
_refine_ls_wR_factor_ref 0.2452
_reflns_number_gt 5622
_reflns_number_total 15141
_reflns_threshold_expression >2sigma(I)
_cod_data_source_file ic020499t_7.cif
_cod_data_source_block secpc
_cod_original_cell_volume 3282.6(11)
_cod_database_code 4318853

loop_
_symmetry_equiv_pos_as_xyz
'x, y, z'
'-x, -y, -z'

loop_
_atom_site_label
_atom_site_type_symbol
_atom_site_fract_x
_atom_site_fract_y
_atom_site_fract_z
_atom_site_U_iso_or_equiv
_atom_site_adp_type
_atom_site_occupancy
_atom_site_symmetry_multiplicity
_atom_site_calc_flag
_atom_site_refinement_flags
_atom_site_disorder_assembly
_atom_site_disorder_group
C1 C 0.4558(10) 0.4608(10) 0.2260(8) 0.049(4) Uani 1 1 d . . .
H1A H 0.4496 0.5182 0.1908 0.059 Uiso 1 1 calc R . .
H1B H 0.5048 0.4705 0.2655 0.059 Uiso 1 1 calc R . .
C2 C 0.5039(11) 0.3775(10) 0.1900(7) 0.044(4) Uani 1 1 d . . .
C3 C 0.4295(11) 0.3321(10) 0.1467(7) 0.045(4) Uani 1 1 d . . .
H3A H 0.4686 0.2741 0.1328 0.053 Uiso 1 1 calc R . .
H3B H 0.4083 0.3746 0.1023 0.053 Uiso 1 1 calc R . .
C4 C 0.6139(14) 0.3432(10) 0.1893(8) 0.061(5) Uani 1 1 d . . .
C5 C 0.2234(17) 0.8125(13) 0.3233(10) 0.100(7) Uani 1 1 d . . .
H5A H 0.2265 0.7839 0.3735 0.150 Uiso 1 1 calc R . .
H5B H 0.1686 0.8671 0.3178 0.150 Uiso 1 1 calc R . .
H5C H 0.2957 0.8323 0.3088 0.150 Uiso 1 1 calc R . .
C6 C 0.3077(12) 0.7890(8) 0.1429(7) 0.043(4) Uani 1 1 d . . .
H6A H 0.2465 0.8281 0.1611 0.065 Uiso 1 1 calc R . .
H6B H 0.2809 0.7566 0.1049 0.065 Uiso 1 1 calc R . .
H6C H 0.3646 0.8286 0.1236 0.065 Uiso 1 1 calc R . .
C7 C 0.4494(13) 0.6646(11) 0.3352(8) 0.064(5) Uani 1 1 d . . .
H7A H 0.5148 0.6193 0.3378 0.096 Uiso 1 1 calc R . .
H7B H 0.4352 0.6845 0.3825 0.096 Uiso 1 1 calc R . .
H7C H 0.4618 0.7192 0.3004 0.096 Uiso 1 1 calc R . .
C8 C 0.0493(17) 0.6562(12) 0.4113(8) 0.092(7) Uani 1 1 d . . .
H8A H 0.0227 0.7108 0.3773 0.138 Uiso 1 1 calc R . .
H8B H 0.0953 0.6759 0.4479 0.138 Uiso 1 1 calc R . .
H8C H -0.0136 0.6274 0.4344 0.138 Uiso 1 1 calc R . .
C9 C -0.1258(13) 0.5644(14) 0.2551(8) 0.081(6) Uani 1 1 d . . .
H9A H -0.1046 0.5851 0.2057 0.121 Uiso 1 1 calc R . .
H9B H -0.1981 0.5957 0.2649 0.121 Uiso 1 1 calc R . .
H9C H -0.1294 0.4964 0.2616 0.121 Uiso 1 1 calc R . .
C10 C 0.0411(14) 0.4041(11) 0.4042(7) 0.066(5) Uani 1 1 d . . .
H10A H 0.0856 0.4234 0.4418 0.098 Uiso 1 1 calc R . .
H10B H 0.0460 0.3356 0.4090 0.098 Uiso 1 1 calc R . .
H10C H -0.0357 0.4290 0.4090 0.098 Uiso 1 1 calc R . .
C11 C 0.4306(14) 0.0805(12) 0.0673(8) 0.072(6) Uani 1 1 d . . .
H11A H 0.4131 0.0153 0.0735 0.108 Uiso 1 1 calc R . .
H11B H 0.5087 0.0829 0.0557 0.108 Uiso 1 1 calc R . .
H11C H 0.3858 0.1165 0.0283 0.108 Uiso 1 1 calc R . .
C12 C 0.4972(15) -0.0548(11) 0.2298(9) 0.070(5) Uani 1 1 d . . .
H12A H 0.5427 -0.0134 0.1996 0.105 Uiso 1 1 calc R . .
H12B H 0.5193 -0.1200 0.2232 0.105 Uiso 1 1 calc R . .
H12C H 0.5070 -0.0469 0.2802 0.105 Uiso 1 1 calc R . .
C13 C 0.1533(15) 0.1124(12) 0.1205(9) 0.075(5) Uani 1 1 d . . .
H13A H 0.1042 0.1412 0.1545 0.112 Uiso 1 1 calc R . .
H13B H 0.1101 0.0819 0.0883 0.112 Uiso 1 1 calc R . .
H13C H 0.1922 0.1608 0.0922 0.112 Uiso 1 1 calc R . .
C14 C 0.0006(19) 0.0307(17) 0.3001(14) 0.161(12) Uani 1 1 d . . .
H14A H -0.0417 0.0670 0.3333 0.241 Uiso 1 1 calc R . .
H14B H 0.0057 -0.0359 0.3191 0.241 Uiso 1 1 calc R . .
H14C H -0.0362 0.0406 0.2533 0.241 Uiso 1 1 calc R . .
C15 C 0.097(3) 0.1189(18) 0.4413(9) 0.176(14) Uani 1 1 d . . .
H15A H 0.0198 0.1172 0.4548 0.265 Uiso 1 1 calc R . .
H15B H 0.1371 0.1436 0.4785 0.265 Uiso 1 1 calc R . .
H15C H 0.1295 0.0555 0.4362 0.265 Uiso 1 1 calc R . .
C16 C -0.0356(10) 0.2649(10) 0.2604(7) 0.045(4) Uani 1 1 d . . .
H16A H -0.0768 0.2445 0.2218 0.067 Uiso 1 1 calc R . .
H16B H -0.0465 0.3333 0.2574 0.067 Uiso 1 1 calc R . .
H16C H -0.0620 0.2368 0.3069 0.067 Uiso 1 1 calc R . .
C17 C 0.0210(12) 0.7295(10) 0.1306(7) 0.038(3) Uani 1 1 d . . .
C18 C -0.0430(12) 0.8142(11) 0.0919(8) 0.064(5) Uani 1 1 d . . .
H18A H -0.0832 0.8492 0.1267 0.096 Uiso 1 1 calc R . .
H18B H -0.0952 0.7949 0.0588 0.096 Uiso 1 1 calc R . .
H18C H 0.0075 0.8541 0.0649 0.096 Uiso 1 1 calc R . .
C19 C 0.0419(11) 0.4320(9) 0.1181(7) 0.037(3) Uani 1 1 d . . .
C20 C -0.0205(12) 0.3823(10) 0.0713(8) 0.055(4) Uani 1 1 d . . .
H20A H -0.0869 0.4219 0.0539 0.082 Uiso 1 1 calc R . .
H20B H -0.0412 0.3240 0.0984 0.082 Uiso 1 1 calc R . .
H20C H 0.0252 0.3676 0.0305 0.082 Uiso 1 1 calc R . .
C21 C 0.3189(11) 0.5901(8) 0.0610(6) 0.029(3) Uani 1 1 d . . .
C22 C 0.3812(13) 0.6140(11) -0.0064(7) 0.062(5) Uani 1 1 d . . .
H22A H 0.3657 0.6809 -0.0236 0.092 Uiso 1 1 calc R . .
H22B H 0.3587 0.5773 -0.0430 0.092 Uiso 1 1 calc R . .
H22C H 0.4602 0.5995 0.0030 0.092 Uiso 1 1 calc R . .
C23 C 0.3765(11) -0.0123(9) 0.4101(8) 0.039(4) Uani 1 1 d . . .
C24 C 0.4024(13) -0.0811(9) 0.4711(7) 0.056(4) Uani 1 1 d . . .
H24A H 0.4794 -0.1067 0.4685 0.084 Uiso 1 1 calc R . .
H24B H 0.3545 -0.1317 0.4714 0.084 Uiso 1 1 calc R . .
H24C H 0.3911 -0.0520 0.5151 0.084 Uiso 1 1 calc R . .
C25 C 0.3516(10) 0.2804(8) 0.4168(6) 0.028(3) Uani 1 1 d . . .
C26 C 0.3669(12) 0.3398(10) 0.4723(8) 0.054(4) Uani 1 1 d . . .
H26A H 0.4352 0.3696 0.4635 0.080 Uiso 1 1 calc R . .
H26B H 0.3709 0.3015 0.5194 0.080 Uiso 1 1 calc R . .
H26C H 0.3047 0.3881 0.4713 0.080 Uiso 1 1 calc R . .
C27 C 0.5954(12) 0.1483(9) 0.2924(7) 0.035(3) Uani 1 1 d . . .
C28 C 0.7171(10) 0.1407(11) 0.3001(8) 0.055(4) Uani 1 1 d . . .
H28A H 0.7512 0.1333 0.2536 0.082 Uiso 1 1 calc R . .
H28B H 0.7411 0.0862 0.3350 0.082 Uiso 1 1 calc R . .
H28C H 0.7390 0.1975 0.3167 0.082 Uiso 1 1 calc R . .
C29 C 0.6864(15) 0.4418(10) 0.4416(9) 0.051(4) Uani 1 1 d . . .
C30 C 0.7749(19) 0.8450(14) 0.3116(14) 0.090(7) Uani 1 1 d . . .
C31 C 0.812(2) 0.075(2) 0.0523(10) 0.156(15) Uani 1 1 d . . .
C32 C 0.6589(15) 0.6932(13) 0.1098(9) 0.059(4) Uani 1 1 d . . .
Cl1 Cl 0.7084(4) 0.3989(4) 0.2246(3) 0.0838(15) Uani 1 1 d . . .
F1 F 0.5987(9) 0.4734(9) 0.4690(9) 0.151(7) Uani 1 1 d . . .
F2 F 0.6938(13) 0.4865(7) 0.3765(7) 0.134(5) Uani 1 1 d . . .
F3 F 0.7689(8) 0.4669(6) 0.4753(6) 0.078(3) Uani 1 1 d . . .
F4 F 0.7465(10) 0.9132(9) 0.2612(5) 0.101(4) Uani 1 1 d . . .
F5 F 0.7121(15) 0.7776(11) 0.2989(8) 0.168(7) Uani 1 1 d . . .
F6 F 0.8737(14) 0.8124(11) 0.2977(8) 0.155(6) Uani 1 1 d . . .
F7 F 0.9028(12) 0.0303(9) 0.0302(8) 0.138(5) Uani 1 1 d . . .
F8 F 0.7383(17) 0.0547(10) -0.0047(9) 0.192(8) Uani 1 1 d . . .
F9 F 0.7547(10) -0.0153(7) 0.0972(6) 0.113(4) Uani 1 1 d . . .
F10 F 0.7093(11) 0.7475(9) 0.1418(7) 0.129(5) Uani 1 1 d . . .
F11 F 0.5674(9) 0.7379(9) 0.0850(6) 0.110(4) Uani 1 1 d . . .
F12 F 0.6285(9) 0.6266(8) 0.1606(5) 0.093(3) Uani 1 1 d . . .
N1 N 0.0733(9) 0.6686(8) 0.1597(5) 0.033(3) Uani 1 1 d . . .
N2 N 0.0888(8) 0.4728(7) 0.1544(5) 0.029(2) Uani 1 1 d . . .
N3 N 0.2721(9) 0.5765(6) 0.1112(5) 0.027(2) Uani 1 1 d . . .
N4 N 0.3575(9) 0.0412(7) 0.3629(6) 0.035(3) Uani 1 1 d . . .
N5 N 0.3412(8) 0.2347(7) 0.3739(5) 0.025(2) Uani 1 1 d . . .
N6 N 0.5028(9) 0.1587(7) 0.2841(5) 0.029(2) Uani 1 1 d . . .
O1 O 0.1941(8) 0.7473(6) 0.2801(5) 0.049(3) Uani 1 1 d . . .
O2 O 0.3531(7) 0.7216(6) 0.2000(4) 0.037(2) Uani 1 1 d . . .
O3 O 0.3564(7) 0.6218(6) 0.3131(5) 0.047(3) Uani 1 1 d . . .
O4 O 0.1128(8) 0.5896(7) 0.3740(5) 0.057(3) Uani 1 1 d . . .
O5 O -0.0444(9) 0.5881(8) 0.3045(6) 0.071(3) Uani 1 1 d . . .
O6 O 0.0808(9) 0.4394(7) 0.3361(5) 0.063(3) Uani 1 1 d . . .
O7 O 0.4072(8) 0.1206(6) 0.1337(4) 0.051(3) Uani 1 1 d . . .
O8 O 0.3851(9) -0.0317(7) 0.2101(5) 0.055(3) Uani 1 1 d . . .
O9 O 0.2303(9) 0.0452(7) 0.1583(5) 0.058(3) Uani 1 1 d . . .
O10 O 0.1062(8) 0.0600(7) 0.2926(5) 0.059(3) Uani 1 1 d . . .
O11 O 0.1044(9) 0.1738(9) 0.3795(6) 0.084(4) Uani 1 1 d . . .
O12 O 0.0786(7) 0.2360(7) 0.2535(5) 0.048(3) Uani 1 1 d . . .
O13 O 0.7966(10) 0.2995(9) 0.4051(9) 0.118(6) Uani 1 1 d . . .
O14 O 0.695(2) 0.2811(10) 0.5100(6) 0.188(11) Uani 1 1 d . . .
O15 O 0.6044(10) 0.3031(9) 0.3976(7) 0.097(5) Uani 1 1 d . . .
O16 O 0.8262(14) 0.9446(9) 0.4006(7) 0.118(6) Uani 1 1 d . . .
O17 O 0.7964(16) 0.7780(10) 0.4404(8) 0.143(7) Uani 1 1 d . . .
O18 O 0.6562(16) 0.8970(18) 0.4085(12) 0.214(13) Uani 1 1 d . . .
O19 O 0.8327(10) 0.2198(8) 0.0202(7) 0.085(4) Uani 1 1 d . . .
O20 O 0.6715(11) 0.1693(13) 0.0982(11) 0.163(8) Uani 1 1 d . . .
O21 O 0.8627(13) 0.1447(14) 0.1391(7) 0.149(7) Uani 1 1 d . . .
O22 O 0.7603(11) 0.7203(8) -0.0094(6) 0.087(4) Uani 1 1 d . . .
O23 O 0.8326(9) 0.5949(9) 0.0754(5) 0.083(4) Uani 1 1 d . . .
O24 O 0.6623(11) 0.5841(9) 0.0143(6) 0.093(4) Uani 1 1 d . . .
P1 P 0.2731(3) 0.6664(2) 0.25297(17) 0.0316(8) Uani 1 1 d . . .
P2 P 0.0770(3) 0.5436(3) 0.30602(18) 0.0397(9) Uani 1 1 d . . .
P3 P 0.3348(3) 0.0736(3) 0.19442(19) 0.0370(9) Uani 1 1 d . . .
P4 P 0.1473(3) 0.1570(2) 0.30352(18) 0.0338(9) Uani 1 1 d . . .
Ru1 Ru 0.17939(8) 0.56129(7) 0.20642(5) 0.0243(3) Uani 1 1 d . . .
Ru2 Ru 0.33010(8) 0.15910(7) 0.28702(5) 0.0263(3) Uani 1 1 d . . .
S1 S 0.6955(4) 0.3184(3) 0.4363(2) 0.0628(13) Uani 1 1 d . . .
S2 S 0.7489(8) 0.8719(6) 0.3978(3) 0.124(3) Uani 1 1 d . . .
S3 S 0.7952(5) 0.1602(4) 0.0770(3) 0.0808(16) Uani 1 1 d . . .
S4 S 0.7366(3) 0.6413(3) 0.03984(19) 0.0434(9) Uani 1 1 d . . .
Se1 Se 0.30884(10) 0.43544(8) 0.26418(6) 0.0276(3) Uani 1 1 d . . .
Se2 Se 0.29713(11) 0.30161(9) 0.20082(6) 0.0285(3) Uani 1 1 d . . .
H4 H 0.713(7) 0.296(6) 0.184(4) 0.00(2) Uiso 1 1 d . . .

loop_
_atom_site_aniso_label
_atom_site_aniso_U_11
_atom_site_aniso_U_22
_atom_site_aniso_U_33
_atom_site_aniso_U_23
_atom_site_aniso_U_13
_atom_site_aniso_U_12
C1 0.018(8) 0.048(9) 0.082(11) -0.005(8) -0.009(8) -0.016(7)
C2 0.024(8) 0.048(9) 0.052(9) 0.028(7) 0.005(7) -0.011(7)
C3 0.040(9) 0.056(10) 0.035(8) 0.010(7) 0.018(7) -0.011(8)
C4 0.058(12) 0.044(9) 0.077(11) 0.026(8) -0.010(9) -0.033(9)
C5 0.108(18) 0.091(15) 0.116(16) -0.081(13) -0.020(14) 0.002(13)
C6 0.062(11) 0.023(7) 0.042(8) 0.012(6) -0.018(8) -0.013(7)
C7 0.063(12) 0.064(11) 0.072(11) -0.023(9) -0.029(9) -0.012(9)
C8 0.127(18) 0.088(14) 0.056(11) -0.038(10) 0.009(12) 0.049(13)
C9 0.046(11) 0.135(18) 0.068(11) -0.029(11) -0.027(9) -0.013(12)
C10 0.085(13) 0.069(11) 0.040(8) 0.018(8) 0.026(9) -0.031(10)
C11 0.081(14) 0.100(14) 0.049(9) -0.041(10) 0.014(9) -0.044(12)
C12 0.090(16) 0.049(11) 0.071(12) -0.015(9) -0.013(11) 0.009(10)
C13 0.080(14) 0.062(12) 0.077(12) -0.005(10) 0.004(11) 0.014(11)
C14 0.13(2) 0.16(2) 0.21(3) -0.01(2) -0.01(2) -0.12(2)
C15 0.33(4) 0.17(3) 0.034(11) 0.007(14) 0.051(18) -0.06(3)
C16 0.020(8) 0.056(10) 0.057(9) 0.001(7) -0.003(7) -0.009(7)
C17 0.040(9) 0.034(8) 0.037(8) -0.001(7) -0.002(7) -0.004(7)
C18 0.029(9) 0.073(12) 0.080(12) 0.015(9) -0.017(9) 0.011(8)
C19 0.023(8) 0.045(9) 0.042(8) -0.002(7) 0.002(7) -0.009(7)
C20 0.058(11) 0.054(10) 0.060(10) -0.021(8) -0.010(8) -0.027(9)
C21 0.036(8) 0.026(7) 0.026(7) -0.006(6) -0.004(6) -0.003(6)
C22 0.061(11) 0.091(13) 0.026(7) 0.008(8) 0.011(8) 0.005(10)
C23 0.038(9) 0.029(8) 0.049(9) 0.003(7) 0.012(7) -0.015(7)
C24 0.081(13) 0.026(8) 0.056(9) 0.007(7) -0.003(9) 0.002(8)
C25 0.026(8) 0.026(7) 0.034(7) -0.003(6) 0.001(6) -0.010(6)
C26 0.050(10) 0.055(10) 0.065(10) -0.036(8) 0.009(8) -0.013(8)
C27 0.037(9) 0.035(8) 0.036(7) -0.012(6) 0.005(7) -0.011(7)
C28 0.017(8) 0.071(11) 0.082(11) -0.033(9) 0.001(8) -0.002(8)
C29 0.064(12) 0.036(9) 0.056(10) -0.005(8) 0.012(9) -0.016(9)
C30 0.069(15) 0.042(12) 0.15(2) -0.003(13) -0.016(16) 0.021(11)
C31 0.17(3) 0.23(3) 0.054(13) -0.068(18) 0.001(15) 0.15(3)
C32 0.048(12) 0.061(12) 0.063(11) -0.004(10) 0.015(10) 0.007(10)
Cl1 0.056(3) 0.094(4) 0.101(4) -0.006(3) -0.012(3) -0.015(3)
F1 0.061(8) 0.145(12) 0.288(18) -0.168(13) 0.063(10) -0.031(8)
F2 0.224(16) 0.055(7) 0.124(10) -0.018(7) -0.011(11) -0.019(9)
F3 0.056(6) 0.057(6) 0.133(9) -0.054(6) -0.020(6) -0.007(5)
F4 0.102(9) 0.118(10) 0.078(7) -0.017(7) -0.016(7) 0.021(8)
F5 0.208(18) 0.129(13) 0.180(14) -0.053(11) -0.018(13) -0.045(13)
F6 0.150(14) 0.154(14) 0.139(12) -0.008(10) 0.001(11) 0.071(12)
F7 0.128(12) 0.099(10) 0.185(13) -0.033(9) 0.063(11) 0.015(9)
F8 0.32(3) 0.116(12) 0.161(13) -0.046(10) -0.033(15) -0.108(15)
F9 0.125(11) 0.062(7) 0.131(10) 0.036(7) 0.038(8) 0.024(7)
F10 0.147(12) 0.139(11) 0.131(10) -0.095(9) 0.040(9) -0.055(10)
F11 0.072(8) 0.143(11) 0.100(8) 0.005(8) 0.015(7) 0.040(8)
F12 0.089(8) 0.112(9) 0.076(7) -0.006(7) 0.031(6) -0.005(7)
N1 0.021(6) 0.047(7) 0.030(6) 0.007(5) -0.009(5) -0.010(6)
N2 0.019(6) 0.027(6) 0.038(6) 0.002(5) -0.002(5) 0.004(5)
N3 0.041(7) 0.018(5) 0.025(5) -0.009(5) 0.002(5) -0.002(5)
N4 0.038(7) 0.030(6) 0.041(7) -0.009(6) 0.010(6) -0.012(6)
N5 0.024(6) 0.025(6) 0.026(5) 0.002(5) 0.001(5) -0.002(5)
N6 0.029(7) 0.020(6) 0.038(6) -0.001(5) 0.002(5) -0.005(5)
O1 0.048(7) 0.037(6) 0.068(7) -0.020(5) -0.008(5) -0.009(5)
O2 0.043(6) 0.040(5) 0.031(5) 0.001(4) -0.007(4) -0.020(5)
O3 0.039(6) 0.049(6) 0.054(6) -0.002(5) -0.031(5) -0.018(5)
O4 0.059(7) 0.065(7) 0.050(6) -0.016(5) 0.013(5) -0.016(6)
O5 0.049(7) 0.099(9) 0.065(7) -0.022(7) 0.003(6) 0.008(7)
O6 0.065(8) 0.057(7) 0.068(7) 0.002(6) 0.041(6) -0.024(6)
O7 0.071(8) 0.054(6) 0.032(5) -0.014(5) 0.018(5) -0.023(6)
O8 0.064(8) 0.043(6) 0.065(7) -0.026(5) -0.001(6) -0.019(6)
O9 0.053(7) 0.072(8) 0.056(6) -0.014(6) -0.011(6) -0.028(6)
O10 0.047(7) 0.066(7) 0.071(7) -0.013(6) 0.004(6) -0.030(6)
O11 0.053(8) 0.158(12) 0.057(7) -0.039(8) 0.026(6) -0.059(8)
O12 0.018(5) 0.055(6) 0.062(6) 0.015(5) -0.003(5) 0.007(5)
O13 0.049(8) 0.114(12) 0.216(16) -0.120(12) 0.015(10) -0.004(8)
O14 0.44(3) 0.102(12) 0.042(8) -0.006(7) -0.016(12) -0.144(17)
O15 0.055(8) 0.137(12) 0.126(10) -0.093(9) 0.018(8) -0.047(8)
O16 0.171(16) 0.072(9) 0.109(11) 0.030(8) -0.032(10) -0.053(10)
O17 0.23(2) 0.074(10) 0.112(11) 0.025(9) 0.049(13) -0.024(12)
O18 0.116(16) 0.31(3) 0.26(2) -0.17(2) 0.130(17) -0.064(18)
O19 0.089(10) 0.064(8) 0.107(10) -0.014(7) 0.017(8) -0.029(7)
O20 0.037(9) 0.176(17) 0.28(2) -0.067(16) 0.011(12) 0.006(10)
O21 0.108(13) 0.28(2) 0.072(9) -0.026(11) -0.049(9) -0.064(14)
O22 0.111(11) 0.077(9) 0.070(8) 0.008(7) 0.021(8) -0.012(8)
O23 0.065(8) 0.109(10) 0.056(7) 0.008(7) -0.017(6) 0.062(7)
O24 0.108(11) 0.102(10) 0.083(8) -0.038(8) -0.010(8) -0.031(9)
P1 0.032(2) 0.035(2) 0.0281(18) -0.0049(16) -0.0071(16) -0.0024(17)
P2 0.026(2) 0.064(3) 0.0273(18) 0.0030(18) -0.0014(16) -0.0056(19)
P3 0.037(2) 0.036(2) 0.041(2) -0.0127(17) -0.0042(18) -0.0095(18)
P4 0.024(2) 0.038(2) 0.039(2) 0.0013(17) -0.0038(16) -0.0090(17)
Ru1 0.0213(6) 0.0294(6) 0.0220(5) -0.0014(4) -0.0019(4) -0.0035(5)
Ru2 0.0221(6) 0.0280(6) 0.0299(6) -0.0050(5) 0.0002(5) -0.0070(5)
S1 0.087(4) 0.052(3) 0.059(3) -0.025(2) 0.010(3) -0.028(3)
S2 0.166(8) 0.133(6) 0.072(4) 0.008(4) 0.030(5) -0.040(6)
S3 0.094(4) 0.088(4) 0.064(3) -0.002(3) -0.019(3) -0.037(4)
S4 0.041(2) 0.052(2) 0.039(2) -0.0137(18) -0.0047(18) -0.005(2)
Se1 0.0248(8) 0.0276(7) 0.0307(7) 0.0000(6) -0.0048(6) -0.0086(6)
Se2 0.0272(8) 0.0299(7) 0.0284(7) -0.0026(6) -0.0022(6) -0.0042(6)

loop_
_atom_type_symbol
_atom_type_description
_atom_type_scat_dispersion_real
_atom_type_scat_dispersion_imag
_atom_type_scat_source
C C 0.0033 0.0016 'International Tables Vol C Tables 4.2.6.8 and 6.1.1.4'
H H 0.0000 0.0000 'International Tables Vol C Tables 4.2.6.8 and 6.1.1.4'
N N 0.0061 0.0033 'International Tables Vol C Tables 4.2.6.8 and 6.1.1.4'
O O 0.0106 0.0060 'International Tables Vol C Tables 4.2.6.8 and 6.1.1.4'
F F 0.0171 0.0103 'International Tables Vol C Tables 4.2.6.8 and 6.1.1.4'
P P 0.1023 0.0942 'International Tables Vol C Tables 4.2.6.8 and 6.1.1.4'
S S 0.1246 0.1234 'International Tables Vol C Tables 4.2.6.8 and 6.1.1.4'
Cl Cl 0.1484 0.1585 'International Tables Vol C Tables 4.2.6.8 and 6.1.1.4'
Se Se -0.0929 2.2259 'International Tables Vol C Tables 4.2.6.8 and 6.1.1.4'
Ru Ru -1.2594 0.8363 'International Tables Vol C Tables 4.2.6.8 and 6.1.1.4'

loop_
_geom_angle_atom_site_label_1
_geom_angle_atom_site_label_2
_geom_angle_atom_site_label_3
_geom_angle
_geom_angle_site_symmetry_1
_geom_angle_site_symmetry_3
_geom_angle_publ_flag
C2 C1 Se1 108.9(8) . . ?
C4 C2 C3 115.3(14) . . ?
C4 C2 C1 126.2(14) . . ?
C3 C2 C1 118.3(12) . . ?
C2 C3 Se2 110.9(9) . . ?
C2 C4 Cl1 120.1(13) . . ?
N1 C17 C18 176.5(15) . . ?
N2 C19 C20 178.3(15) . . ?
N3 C21 C22 176.8(14) . . ?
N4 C23 C24 179.3(16) . . ?
N5 C25 C26 179.2(14) . . ?
N6 C27 C28 176.1(15) . . ?
F1 C29 F3 108.4(13) . . ?
F1 C29 F2 108.1(17) . . ?
F3 C29 F2 103.5(13) . . ?
F1 C29 S1 114.1(11) . . ?
F3 C29 S1 113.4(12) . . ?
F2 C29 S1 108.6(11) . . ?
F6 C30 F4 107(2) . . ?
F6 C30 F5 104.5(18) . . ?
F4 C30 F5 104(2) . . ?
F6 C30 S2 117.3(18) . . ?
F4 C30 S2 114.3(15) . . ?
F5 C30 S2 108.8(17) . . ?
F7 C31 S3 130(3) . . ?
F7 C31 F8 96.8(15) . . ?
S3 C31 F8 118.7(18) . . ?
F7 C31 F9 100(2) . . ?
S3 C31 F9 118.3(14) . . ?
F8 C31 F9 81(2) . . ?
F10 C32 F11 108.3(16) . . ?
F10 C32 F12 106.2(15) . . ?
F11 C32 F12 104.6(14) . . ?
F10 C32 S4 115.1(13) . . ?
F11 C32 S4 111.2(13) . . ?
F12 C32 S4 110.8(12) . . ?
C17 N1 Ru1 174.8(11) . . ?
C19 N2 Ru1 171.2(10) . . ?
C21 N3 Ru1 175.8(10) . . ?
C23 N4 Ru2 169.2(11) . . ?
C25 N5 Ru2 174.2(9) . . ?
C27 N6 Ru2 168.8(10) . . ?
C5 O1 P1 126.5(11) . . ?
C6 O2 P1 119.4(8) . . ?
C7 O3 P1 125.2(9) . . ?
C8 O4 P2 128.0(11) . . ?
C9 O5 P2 121.8(10) . . ?
C10 O6 P2 125.0(10) . . ?
C11 O7 P3 122.2(8) . . ?
C12 O8 P3 121.1(9) . . ?
C13 O9 P3 121.9(10) . . ?
C14 O10 P4 129.4(14) . . ?
C15 O11 P4 134.0(16) . . ?
C16 O12 P4 126.2(8) . . ?
O3 P1 O1 110.4(5) . . ?
O3 P1 O2 99.9(5) . . ?
O1 P1 O2 103.1(5) . . ?
O3 P1 Ru1 113.8(4) . . ?
O1 P1 Ru1 112.2(4) . . ?
O2 P1 Ru1 116.3(3) . . ?
O6 P2 O5 109.2(6) . . ?
O6 P2 O4 102.3(6) . . ?
O5 P2 O4 95.4(6) . . ?
O6 P2 Ru1 109.9(4) . . ?
O5 P2 Ru1 119.8(4) . . ?
O4 P2 Ru1 118.3(4) . . ?
O7 P3 O9 107.7(5) . . ?
O7 P3 O8 105.7(6) . . ?
O9 P3 O8 91.9(6) . . ?
O7 P3 Ru2 108.3(3) . . ?
O9 P3 Ru2 124.3(4) . . ?
O8 P3 Ru2 116.9(4) . . ?
O11 P4 O12 102.5(7) . . ?
O11 P4 O10 103.8(6) . . ?
O12 P4 O10 108.6(6) . . ?
O11 P4 Ru2 115.9(4) . . ?
O12 P4 Ru2 112.9(4) . . ?
O10 P4 Ru2 112.4(4) . . ?
N1 Ru1 N2 86.4(4) . . ?
N1 Ru1 N3 87.2(4) . . ?
N2 Ru1 N3 85.7(4) . . ?
N1 Ru1 P2 92.2(3) . . ?
N2 Ru1 P2 92.8(3) . . ?
N3 Ru1 P2 178.4(3) . . ?
N1 Ru1 P1 89.1(3) . . ?
N2 Ru1 P1 174.5(3) . . ?
N3 Ru1 P1 91.1(3) . . ?
P2 Ru1 P1 90.42(13) . . ?
N1 Ru1 Se1 178.5(3) . . ?
N2 Ru1 Se1 95.1(3) . . ?
N3 Ru1 Se1 93.0(3) . . ?
P2 Ru1 Se1 87.58(11) . . ?
P1 Ru1 Se1 89.48(10) . . ?
N4 Ru2 N5 85.1(4) . . ?
N4 Ru2 N6 85.8(4) . . ?
N5 Ru2 N6 84.4(4) . . ?
N4 Ru2 P4 89.8(3) . . ?
N5 Ru2 P4 90.7(3) . . ?
N6 Ru2 P4 173.7(3) . . ?
N4 Ru2 P3 93.1(3) . . ?
N5 Ru2 P3 174.8(3) . . ?
N6 Ru2 P3 90.6(3) . . ?
P4 Ru2 P3 94.23(13) . . ?
N4 Ru2 Se2 178.0(3) . . ?
N5 Ru2 Se2 92.9(3) . . ?
N6 Ru2 Se2 94.3(3) . . ?
P4 Ru2 Se2 89.93(10) . . ?
P3 Ru2 Se2 88.92(10) . . ?
O13 S1 O15 116.1(8) . . ?
O13 S1 O14 111.9(13) . . ?
O15 S1 O14 114.8(10) . . ?
O13 S1 C29 104.2(8) . . ?
O15 S1 C29 106.6(9) . . ?
O14 S1 C29 101.3(8) . . ?
O18 S2 O16 114.5(15) . . ?
O18 S2 O17 116.8(15) . . ?
O16 S2 O17 110.3(11) . . ?
O18 S2 C30 114.4(15) . . ?
O16 S2 C30 99.8(10) . . ?
O17 S2 C30 98.7(10) . . ?
C31 S3 O19 102.0(13) . . ?
C31 S3 O21 101.3(13) . . ?
O19 S3 O21 115.4(9) . . ?
C31 S3 O20 104.6(16) . . ?
O19 S3 O20 120.2(10) . . ?
O21 S3 O20 110.4(10) . . ?
O24 S4 O23 116.7(8) . . ?
O24 S4 O22 115.2(8) . . ?
O23 S4 O22 112.1(8) . . ?
O24 S4 C32 103.1(8) . . ?
O23 S4 C32 104.2(8) . . ?
O22 S4 C32 103.5(8) . . ?
C1 Se1 Se2 94.1(4) . . ?
C1 Se1 Ru1 106.4(4) . . ?
Se2 Se1 Ru1 107.01(6) . . ?
C3 Se2 Se1 89.9(4) . . ?
C3 Se2 Ru2 112.3(4) . . ?
Se1 Se2 Ru2 108.27(6) . . ?

loop_
_geom_bond_atom_site_label_1
_geom_bond_atom_site_label_2
_geom_bond_distance
_geom_bond_site_symmetry_2
_geom_bond_publ_flag
C1 C2 1.525(19) . ?
C1 Se1 1.978(12) . ?
C2 C4 1.39(2) . ?
C2 C3 1.480(18) . ?
C3 Se2 1.960(12) . ?
C4 Cl1 1.661(15) . ?
C5 O1 1.398(16) . ?
C6 O2 1.429(14) . ?
C7 O3 1.436(15) . ?
C8 O4 1.432(16) . ?
C9 O5 1.462(16) . ?
C10 O6 1.415(14) . ?
C11 O7 1.460(15) . ?
C12 O8 1.418(18) . ?
C13 O9 1.409(18) . ?
C14 O10 1.40(2) . ?
C15 O11 1.33(2) . ?
C16 O12 1.427(14) . ?
C17 N1 1.120(15) . ?
C17 C18 1.493(19) . ?
C19 N2 1.149(14) . ?
C19 C20 1.469(17) . ?
C21 N3 1.107(13) . ?
C21 C22 1.493(17) . ?
C23 N4 1.108(15) . ?
C23 C24 1.433(19) . ?
C25 N5 1.124(13) . ?
C25 C26 1.462(17) . ?
C27 N6 1.137(15) . ?
C27 C28 1.486(18) . ?
C29 F1 1.258(17) . ?
C29 F3 1.301(17) . ?
C29 F2 1.315(17) . ?
C29 S1 1.794(15) . ?
C30 F6 1.29(2) . ?
C30 F4 1.30(2) . ?
C30 F5 1.34(2) . ?
C30 S2 1.74(3) . ?
C31 F7 1.32(2) . ?
C31 S3 1.37(3) . ?
C31 F8 1.48(3) . ?
C31 F9 1.67(4) . ?
C32 F10 1.258(18) . ?
C32 F11 1.294(18) . ?
C32 F12 1.343(17) . ?
C32 S4 1.817(16) . ?
N1 Ru1 2.033(12) . ?
N2 Ru1 2.109(10) . ?
N3 Ru1 2.110(10) . ?
N4 Ru2 2.078(12) . ?
N5 Ru2 2.096(10) . ?
N6 Ru2 2.109(11) . ?
O1 P1 1.578(10) . ?
O2 P1 1.585(8) . ?
O3 P1 1.558(9) . ?
O4 P2 1.600(10) . ?
O5 P2 1.557(11) . ?
O6 P2 1.536(10) . ?
O7 P3 1.564(9) . ?
O8 P3 1.578(11) . ?
O9 P3 1.565(9) . ?
O10 P4 1.576(10) . ?
O11 P4 1.559(10) . ?
O12 P4 1.561(9) . ?
O13 S1 1.382(12) . ?
O14 S1 1.421(12) . ?
O15 S1 1.386(11) . ?
O16 S2 1.487(14) . ?
O17 S2 1.547(16) . ?
O18 S2 1.179(18) . ?
O19 S3 1.387(12) . ?
O20 S3 1.557(14) . ?
O21 S3 1.417(13) . ?
O22 S4 1.424(11) . ?
O23 S4 1.420(10) . ?
O24 S4 1.414(11) . ?
P1 Ru1 2.258(3) . ?
P2 Ru1 2.246(3) . ?
P3 Ru2 2.265(3) . ?
P4 Ru2 2.255(4) . ?
Ru1 Se1 2.4381(17) . ?
Ru2 Se2 2.4519(16) . ?
Se1 Se2 2.4213(17) . ?

loop_
_geom_torsion_atom_site_label_1
_geom_torsion_atom_site_label_2
_geom_torsion_atom_site_label_3
_geom_torsion_atom_site_label_4
_geom_torsion
_geom_torsion_site_symmetry_1
_geom_torsion_site_symmetry_2
_geom_torsion_site_symmetry_3
_geom_torsion_site_symmetry_4
_geom_torsion_publ_flag
Se1 C1 C2 C4 -144.9(12) . . . . ?
Se1 C1 C2 C3 40.1(14) . . . . ?
C4 C2 C3 Se2 133.7(11) . . . . ?
C1 C2 C3 Se2 -50.8(14) . . . . ?
C3 C2 C4 Cl1 170.1(9) . . . . ?
C1 C2 C4 Cl1 -5(2) . . . . ?
C18 C17 N1 Ru1 -43(34) . . . . ?
C20 C19 N2 Ru1 -67(49) . . . . ?
C22 C21 N3 Ru1 12(37) . . . . ?
C24 C23 N4 Ru2 -56(100) . . . . ?
C26 C25 N5 Ru2 -50(100) . . . . ?
C28 C27 N6 Ru2 -160(18) . . . . ?
C7 O3 P1 O1 -74.2(12) . . . . ?
C7 O3 P1 O2 34.0(12) . . . . ?
C7 O3 P1 Ru1 158.6(10) . . . . ?
C5 O1 P1 O3 38.9(14) . . . . ?
C5 O1 P1 O2 -67.1(14) . . . . ?
C5 O1 P1 Ru1 167.0(13) . . . . ?
C6 O2 P1 O3 -167.5(8) . . . . ?
C6 O2 P1 O1 -53.7(9) . . . . ?
C6 O2 P1 Ru1 69.5(9) . . . . ?
C10 O6 P2 O5 -57.7(13) . . . . ?
C10 O6 P2 O4 42.5(13) . . . . ?
C10 O6 P2 Ru1 169.0(11) . . . . ?
C9 O5 P2 O6 -69.4(13) . . . . ?
C9 O5 P2 O4 -174.4(12) . . . . ?
C9 O5 P2 Ru1 58.5(13) . . . . ?
C8 O4 P2 O6 -116.5(13) . . . . ?
C8 O4 P2 O5 -5.5(14) . . . . ?
C8 O4 P2 Ru1 122.6(12) . . . . ?
C11 O7 P3 O9 -45.8(13) . . . . ?
C11 O7 P3 O8 51.4(13) . . . . ?
C11 O7 P3 Ru2 177.5(11) . . . . ?
C13 O9 P3 O7 -62.9(12) . . . . ?
C13 O9 P3 O8 -170.1(12) . . . . ?
C13 O9 P3 Ru2 65.1(12) . . . . ?
C12 O8 P3 O7 56.6(12) . . . . ?
C12 O8 P3 O9 165.6(11) . . . . ?
C12 O8 P3 Ru2 -64.0(12) . . . . ?
C15 O11 P4 O12 153(2) . . . . ?
C15 O11 P4 O10 40(2) . . . . ?
C15 O11 P4 Ru2 -84(2) . . . . ?
C16 O12 P4 O11 -41.5(12) . . . . ?
C16 O12 P4 O10 68.0(12) . . . . ?
C16 O12 P4 Ru2 -166.8(9) . . . . ?
C14 O10 P4 O11 52.0(18) . . . . ?
C14 O10 P4 O12 -56.5(18) . . . . ?
C14 O10 P4 Ru2 177.9(16) . . . . ?
C17 N1 Ru1 N2 -106(13) . . . . ?
C17 N1 Ru1 N3 -21(13) . . . . ?
C17 N1 Ru1 P2 161(13) . . . . ?
C17 N1 Ru1 P1 70(13) . . . . ?
C17 N1 Ru1 Se1 79(19) . . . . ?
C19 N2 Ru1 N1 54(7) . . . . ?
C19 N2 Ru1 N3 -34(7) . . . . ?
C19 N2 Ru1 P2 146(7) . . . . ?
C19 N2 Ru1 P1 20(9) . . . . ?
C19 N2 Ru1 Se1 -126(7) . . . . ?
C21 N3 Ru1 N1 34(14) . . . . ?
C21 N3 Ru1 N2 121(14) . . . . ?
C21 N3 Ru1 P2 102(15) . . . . ?
C21 N3 Ru1 P1 -55(14) . . . . ?
C21 N3 Ru1 Se1 -144(14) . . . . ?
O6 P2 Ru1 N1 144.1(5) . . . . ?
O5 P2 Ru1 N1 16.5(6) . . . . ?
O4 P2 Ru1 N1 -99.0(6) . . . . ?
O6 P2 Ru1 N2 57.6(5) . . . . ?
O5 P2 Ru1 N2 -70.0(6) . . . . ?
O4 P2 Ru1 N2 174.5(6) . . . . ?
O6 P2 Ru1 N3 76(11) . . . . ?
O5 P2 Ru1 N3 -52(11) . . . . ?
O4 P2 Ru1 N3 -167(10) . . . . ?
O6 P2 Ru1 P1 -126.8(5) . . . . ?
O5 P2 Ru1 P1 105.6(5) . . . . ?
O4 P2 Ru1 P1 -9.9(5) . . . . ?
O6 P2 Ru1 Se1 -37.3(5) . . . . ?
O5 P2 Ru1 Se1 -165.0(5) . . . . ?
O4 P2 Ru1 Se1 79.5(5) . . . . ?
O3 P1 Ru1 N1 166.2(5) . . . . ?
O1 P1 Ru1 N1 39.9(5) . . . . ?
O2 P1 Ru1 N1 -78.4(5) . . . . ?
O3 P1 Ru1 N2 -160(3) . . . . ?
O1 P1 Ru1 N2 74(3) . . . . ?
O2 P1 Ru1 N2 -44(3) . . . . ?
O3 P1 Ru1 N3 -106.6(5) . . . . ?
O1 P1 Ru1 N3 127.1(5) . . . . ?
O2 P1 Ru1 N3 8.7(5) . . . . ?
O3 P1 Ru1 P2 74.0(4) . . . . ?
O1 P1 Ru1 P2 -52.3(4) . . . . ?
O2 P1 Ru1 P2 -170.7(4) . . . . ?
O3 P1 Ru1 Se1 -13.6(4) . . . . ?
O1 P1 Ru1 Se1 -139.8(4) . . . . ?
O2 P1 Ru1 Se1 101.8(4) . . . . ?
C23 N4 Ru2 N5 -13(6) . . . . ?
C23 N4 Ru2 N6 72(6) . . . . ?
C23 N4 Ru2 P4 -104(6) . . . . ?
C23 N4 Ru2 P3 162(6) . . . . ?
C23 N4 Ru2 Se2 -22(14) . . . . ?
C25 N5 Ru2 N4 142(11) . . . . ?
C25 N5 Ru2 N6 56(11) . . . . ?
C25 N5 Ru2 P4 -128(11) . . . . ?
C25 N5 Ru2 P3 72(12) . . . . ?
C25 N5 Ru2 Se2 -38(11) . . . . ?
C27 N6 Ru2 N4 -13(5) . . . . ?
C27 N6 Ru2 N5 72(5) . . . . ?
C27 N6 Ru2 P4 33(7) . . . . ?
C27 N6 Ru2 P3 -106(5) . . . . ?
C27 N6 Ru2 Se2 165(5) . . . . ?
O11 P4 Ru2 N4 64.3(7) . . . . ?
O12 P4 Ru2 N4 -178.0(5) . . . . ?
O10 P4 Ru2 N4 -54.8(5) . . . . ?
O11 P4 Ru2 N5 -20.8(6) . . . . ?
O12 P4 Ru2 N5 96.9(5) . . . . ?
O10 P4 Ru2 N5 -139.9(5) . . . . ?
O11 P4 Ru2 N6 18(3) . . . . ?
O12 P4 Ru2 N6 136(3) . . . . ?
O10 P4 Ru2 N6 -101(3) . . . . ?
O11 P4 Ru2 P3 157.3(6) . . . . ?
O12 P4 Ru2 P3 -84.9(4) . . . . ?
O10 P4 Ru2 P3 38.2(4) . . . . ?
O11 P4 Ru2 Se2 -113.7(6) . . . . ?
O12 P4 Ru2 Se2 4.0(4) . . . . ?
O10 P4 Ru2 Se2 127.1(4) . . . . ?
O7 P3 Ru2 N4 -134.9(5) . . . . ?
O9 P3 Ru2 N4 97.3(6) . . . . ?
O8 P3 Ru2 N4 -15.7(5) . . . . ?
O7 P3 Ru2 N5 -66(3) . . . . ?
O9 P3 Ru2 N5 167(3) . . . . ?
O8 P3 Ru2 N5 54(3) . . . . ?
O7 P3 Ru2 N6 -49.1(5) . . . . ?
O9 P3 Ru2 N6 -176.8(6) . . . . ?
O8 P3 Ru2 N6 70.2(5) . . . . ?
O7 P3 Ru2 P4 135.1(5) . . . . ?
O9 P3 Ru2 P4 7.3(5) . . . . ?
O8 P3 Ru2 P4 -105.7(5) . . . . ?
O7 P3 Ru2 Se2 45.2(5) . . . . ?
O9 P3 Ru2 Se2 -82.5(5) . . . . ?
O8 P3 Ru2 Se2 164.5(5) . . . . ?
F1 C29 S1 O13 -180.0(15) . . . . ?
F3 C29 S1 O13 -55.1(14) . . . . ?
F2 C29 S1 O13 59.4(15) . . . . ?
F1 C29 S1 O15 56.7(16) . . . . ?
F3 C29 S1 O15 -178.4(11) . . . . ?
F2 C29 S1 O15 -64.0(14) . . . . ?
F1 C29 S1 O14 -63.7(18) . . . . ?
F3 C29 S1 O14 61.2(15) . . . . ?
F2 C29 S1 O14 175.6(15) . . . . ?
F6 C30 S2 O18 -176(2) . . . . ?
F4 C30 S2 O18 57(2) . . . . ?
F5 C30 S2 O18 -58(2) . . . . ?
F6 C30 S2 O16 60.9(19) . . . . ?
F4 C30 S2 O16 -65.6(19) . . . . ?
F5 C30 S2 O16 179.1(15) . . . . ?
F6 C30 S2 O17 -51.6(19) . . . . ?
F4 C30 S2 O17 -178.0(17) . . . . ?
F5 C30 S2 O17 66.7(17) . . . . ?
F7 C31 S3 O19 57(3) . . . . ?
F8 C31 S3 O19 -73(3) . . . . ?
F9 C31 S3 O19 -167.9(16) . . . . ?
F7 C31 S3 O21 -62(3) . . . . ?
F8 C31 S3 O21 168(2) . . . . ?
F9 C31 S3 O21 73(2) . . . . ?
F7 C31 S3 O20 -177(2) . . . . ?
F8 C31 S3 O20 53(3) . . . . ?
F9 C31 S3 O20 -42(2) . . . . ?
F10 C32 S4 O24 179.3(15) . . . . ?
F11 C32 S4 O24 -57.1(15) . . . . ?
F12 C32 S4 O24 58.8(15) . . . . ?
F10 C32 S4 O23 56.9(16) . . . . ?
F11 C32 S4 O23 -179.5(13) . . . . ?
F12 C32 S4 O23 -63.5(15) . . . . ?
F10 C32 S4 O22 -60.4(16) . . . . ?
F11 C32 S4 O22 63.2(15) . . . . ?
F12 C32 S4 O22 179.1(13) . . . . ?
C2 C1 Se1 Se2 -12.1(10) . . . . ?
C2 C1 Se1 Ru1 -121.1(9) . . . . ?
N1 Ru1 Se1 C1 -68(11) . . . . ?
N2 Ru1 Se1 C1 117.6(5) . . . . ?
N3 Ru1 Se1 C1 31.6(5) . . . . ?
P2 Ru1 Se1 C1 -149.8(4) . . . . ?
P1 Ru1 Se1 C1 -59.4(4) . . . . ?
N1 Ru1 Se1 Se2 -167(11) . . . . ?
N2 Ru1 Se1 Se2 17.9(3) . . . . ?
N3 Ru1 Se1 Se2 -68.0(2) . . . . ?
P2 Ru1 Se1 Se2 110.49(11) . . . . ?
P1 Ru1 Se1 Se2 -159.06(10) . . . . ?
C2 C3 Se2 Se1 30.8(10) . . . . ?
C2 C3 Se2 Ru2 -79.0(10) . . . . ?
C1 Se1 Se2 C3 -9.2(6) . . . . ?
Ru1 Se1 Se2 C3 99.3(4) . . . . ?
C1 Se1 Se2 Ru2 104.4(4) . . . . ?
Ru1 Se1 Se2 Ru2 -147.10(6) . . . . ?
N4 Ru2 Se2 C3 110(9) . . . . ?
N5 Ru2 Se2 C3 101.2(5) . . . . ?
N6 Ru2 Se2 C3 16.6(5) . . . . ?
P4 Ru2 Se2 C3 -168.1(5) . . . . ?
P3 Ru2 Se2 C3 -73.9(5) . . . . ?
N4 Ru2 Se2 Se1 12(9) . . . . ?
N5 Ru2 Se2 Se1 3.5(3) . . . . ?
N6 Ru2 Se2 Se1 -81.1(3) . . . . ?
P4 Ru2 Se2 Se1 94.15(10) . . . . ?
P3 Ru2 Se2 Se1 -171.62(11) . . . . ?
